data_7052950
loop_
_publ_author_name
'Lin, Lirong'
'Fan, Weizhen'
'Chen, Shui'
'Ma, Jie'
'Hu, Wangxia'
'Lin, Yiji'
'Zhang, Hui'
'Huang, Rongbin'

_publ_section_title
;
 Photochromism of (E)-4-phenyl-1-(pyridine-2-ylmethylene)semicarbazide
;
_journal_issue 12
_journal_name_full 'New Journal of Chemistry'
_journal_page_first 2562
_journal_paper_doi 10.1039/c2nj40468k
_journal_volume 36
_journal_year 2012
_chemical_formula_moiety 'C13 H12 N4 O'
_chemical_formula_sum 'C13 H12 N4 O'
_chemical_formula_weight 240.27
_chemical_name_common Z-4-phenyl-1-(pyridine-2-ylmethylene)semicarbazide
_chemical_name_systematic
;
?
;
_space_group_IT_number 14
_symmetry_cell_setting monoclinic
_symmetry_space_group_name_Hall '-P 2ybc'
_symmetry_space_group_name_H-M 'P 1 21/c 1'
_atom_sites_solution_hydrogens geom
_atom_sites_solution_primary direct
_atom_sites_solution_secondary difmap
_audit_creation_method SHELXL-97
_cell_angle_alpha 90.00
_cell_angle_beta 109.720(6)
_cell_angle_gamma 90.00
_cell_formula_units_Z 8
_cell_length_a 22.602(8)
_cell_length_b 5.5689(19)
_cell_length_c 20.209(7)
_cell_measurement_reflns_used 4676
_cell_measurement_temperature 153(2)
_cell_measurement_theta_max 26.0
_cell_measurement_theta_min 1.9
_cell_volume 2394.5(14)
_computing_cell_refinement 'Bruker SMART'
_computing_data_collection 'Bruker SMART'
_computing_data_reduction 'Bruker SAINT'
_computing_molecular_graphics 'SHELXTL V.5.0 (Sheldrick, 1997)'
_computing_publication_material 'SHELXL-97 (Sheldrick, 1997)'
_computing_structure_refinement 'SHELXL-97 (Sheldrick, 1997)'
_computing_structure_solution 'SHELXS-97 (Sheldrick, 1990)'
_diffrn_ambient_temperature 153(2)
_diffrn_measured_fraction_theta_full 0.994
_diffrn_measured_fraction_theta_max 0.994
_diffrn_measurement_device_type 'Bruker Smart Apex CCD area detector'
_diffrn_measurement_method 'phi and omega scans'
_diffrn_radiation_monochromator graphite
_diffrn_radiation_source 'fine-focus sealed tube'
_diffrn_radiation_type MoK\a
_diffrn_radiation_wavelength 0.71073
_diffrn_reflns_av_R_equivalents 0.0391
_diffrn_reflns_av_sigmaI/netI 0.0491
_diffrn_reflns_limit_h_max 22
_diffrn_reflns_limit_h_min -27
_diffrn_reflns_limit_k_max 6
_diffrn_reflns_limit_k_min -6
_diffrn_reflns_limit_l_max 24
_diffrn_reflns_limit_l_min -24
_diffrn_reflns_number 12309
_diffrn_reflns_theta_full 26.00
_diffrn_reflns_theta_max 26.00
_diffrn_reflns_theta_min 1.91
_exptl_absorpt_coefficient_mu 0.090
_exptl_absorpt_correction_T_max 0.9823
_exptl_absorpt_correction_T_min 0.9566
_exptl_absorpt_correction_type multi-scan
_exptl_absorpt_process_details 'SADABS (Sheldrick, 1996)'
_exptl_crystal_colour yellow
_exptl_crystal_density_diffrn 1.333
_exptl_crystal_density_method 'not measured'
_exptl_crystal_description block
_exptl_crystal_F_000 1008
_exptl_crystal_size_max 0.50
_exptl_crystal_size_mid 0.33
_exptl_crystal_size_min 0.20
_refine_diff_density_max 0.182
_refine_diff_density_min -0.159
_refine_diff_density_rms 0.036
_refine_ls_extinction_method none
_refine_ls_goodness_of_fit_ref 1.085
_refine_ls_hydrogen_treatment constr
_refine_ls_matrix_type full
_refine_ls_number_parameters 325
_refine_ls_number_reflns 4676
_refine_ls_number_restraints 0
_refine_ls_restrained_S_all 1.085
_refine_ls_R_factor_all 0.0999
_refine_ls_R_factor_gt 0.0711
_refine_ls_shift/su_max 0.000
_refine_ls_shift/su_mean 0.000
_refine_ls_structure_factor_coef Fsqd
_refine_ls_weighting_details 'calc w=1/[\s^2^(Fo^2^)+(0.0609P)^2^+0.7390P] where P=(Fo^2^+2Fc^2^)/3'
_refine_ls_weighting_scheme calc
_refine_ls_wR_factor_gt 0.1566
_refine_ls_wR_factor_ref 0.1723
_reflns_number_gt 3375
_reflns_number_total 4676
_reflns_threshold_expression >2sigma(I)
_cod_data_source_file c2nj40468k.txt
_cod_data_source_block p
_cod_depositor_comments
;
The following automatic conversions were performed:

'_exptl_absorpt_correction_type' value 'Multi-scan' changed to
'multi-scan' according to
/home/saulius/struct/CIF-dictionaries/cif_core.dic dictionary named
'cif_core.dic' version 2.4.2 from 2011-04-26.

Automatic conversion script
Id: cif_fix_values 1891 2012-01-12 08:04:46Z andrius 
;
_cod_original_sg_symbol_Hall -P_2ybc
_cod_original_sg_symbol_H-M P21/c
_cod_database_code 7052950

loop_
_symmetry_equiv_pos_as_xyz
'x, y, z'
'-x, y+1/2, -z+1/2'
'-x, -y, -z'
'x, -y-1/2, z-1/2'

loop_
_atom_site_label
_atom_site_type_symbol
_atom_site_fract_x
_atom_site_fract_y
_atom_site_fract_z
_atom_site_U_iso_or_equiv
_atom_site_adp_type
_atom_site_occupancy
_atom_site_symmetry_multiplicity
_atom_site_calc_flag
_atom_site_refinement_flags
C1 C 0.17511(11) 0.8851(5) 0.33631(13) 0.0464(6) Uani 1 1 d .
C2 C 0.16805(13) 1.0591(5) 0.28570(13) 0.0551(7) Uani 1 1 d .
H2 H 0.1454 1.1981 0.2862 0.066 Uiso 1 1 calc R
C3 C 0.19490(15) 1.0255(6) 0.23431(14) 0.0628(8) Uani 1 1 d .
H3 H 0.1896 1.1420 0.1998 0.075 Uiso 1 1 calc R
C4 C 0.22925(14) 0.8232(6) 0.23319(15) 0.0647(8) Uani 1 1 d .
H4 H 0.2480 0.8037 0.1991 0.078 Uiso 1 1 calc R
C5 C 0.23535(14) 0.6502(6) 0.28349(15) 0.0634(8) Uani 1 1 d .
H5 H 0.2579 0.5111 0.2829 0.076 Uiso 1 1 calc R
C6 C 0.20863(14) 0.6797(5) 0.33468(15) 0.0591(7) Uani 1 1 d .
H6 H 0.2131 0.5609 0.3684 0.071 Uiso 1 1 calc R
C7 C 0.12174(12) 1.0979(5) 0.40885(13) 0.0497(7) Uani 1 1 d .
C8 C 0.10959(12) 0.8463(5) 0.56376(13) 0.0511(7) Uani 1 1 d .
H8 H 0.1242 0.7070 0.5895 0.061 Uiso 1 1 calc R
C9 C 0.07436(12) 1.0074(5) 0.59410(12) 0.0469(6) Uani 1 1 d .
C10 C 0.06690(13) 0.9460(6) 0.65733(13) 0.0585(8) Uani 1 1 d .
H10 H 0.0855 0.8081 0.6814 0.070 Uiso 1 1 calc R
C11 C 0.03127(15) 1.0938(6) 0.68374(14) 0.0691(9) Uani 1 1 d .
H11 H 0.0248 1.0544 0.7255 0.083 Uiso 1 1 calc R
C12 C 0.00558(15) 1.2971(6) 0.64849(14) 0.0637(8) Uani 1 1 d .
H12 H -0.0185 1.3989 0.6657 0.076 Uiso 1 1 calc R
C13 C 0.01602(14) 1.3482(5) 0.58725(14) 0.0564(7) Uani 1 1 d .
H13 H -0.0016 1.4876 0.5633 0.068 Uiso 1 1 calc R
C1A C 0.64769(13) 0.9340(5) 0.82826(14) 0.0503(7) Uani 1 1 d .
C2A C 0.65614(14) 1.1252(5) 0.87437(16) 0.0619(8) Uani 1 1 d .
H22A H 0.6280 1.2530 0.8631 0.074 Uiso 1 1 calc R
C3A C 0.70549(16) 1.1275(6) 0.93630(17) 0.0722(9) Uani 1 1 d .
H3A H 0.7103 1.2558 0.9671 0.087 Uiso 1 1 calc R
C4A C 0.74796(16) 0.9424(6) 0.95337(18) 0.0729(9) Uani 1 1 d .
H4A H 0.7819 0.9459 0.9952 0.087 Uiso 1 1 calc R
C5A C 0.73991(15) 0.7526(6) 0.90827(17) 0.0699(9) Uani 1 1 d .
H5A H 0.7682 0.6255 0.9200 0.084 Uiso 1 1 calc R
C6A C 0.69042(14) 0.7471(5) 0.84571(16) 0.0615(8) Uani 1 1 d .
H6A H 0.6858 0.6178 0.8152 0.074 Uiso 1 1 calc R
C7A C 0.57669(16) 0.7747(6) 0.71539(17) 0.0691(9) Uani 1 1 d .
C8A C 0.45250(15) 1.1190(6) 0.60462(17) 0.0653(8) Uani 1 1 d .
H8A H 0.4341 1.2654 0.6085 0.078 Uiso 1 1 calc R
C9A C 0.42674(13) 1.0060(6) 0.53540(15) 0.0568(7) Uani 1 1 d .
C10A C 0.37833(15) 1.1183(6) 0.48336(19) 0.0717(9) Uani 1 1 d .
H10A H 0.3610 1.2599 0.4930 0.086 Uiso 1 1 calc R
C11A C 0.35614(16) 1.0181(7) 0.41713(19) 0.0801(10) Uani 1 1 d .
H11A H 0.3237 1.0910 0.3815 0.096 Uiso 1 1 calc R
C12A C 0.38254(16) 0.8102(7) 0.40488(19) 0.0768(10) Uani 1 1 d .
H12A H 0.3688 0.7396 0.3606 0.092 Uiso 1 1 calc R
C13A C 0.42960(15) 0.7074(6) 0.45897(17) 0.0673(8) Uani 1 1 d .
H13A H 0.4472 0.5656 0.4500 0.081 Uiso 1 1 calc R
N1 N 0.14994(11) 0.9068(4) 0.39134(11) 0.0567(6) Uani 1 1 d .
H1 H 0.1531 0.7813 0.4171 0.068 Uiso 1 1 calc R
N2 N 0.10613(10) 1.0678(4) 0.46833(10) 0.0535(6) Uani 1 1 d .
H7 H 0.0852 1.1776 0.4807 0.064 Uiso 1 1 calc R
N3 N 0.12351(10) 0.8659(4) 0.50771(11) 0.0528(6) Uani 1 1 d .
N4 N 0.05002(10) 1.2104(4) 0.55965(10) 0.0498(6) Uani 1 1 d .
N1A N 0.59610(11) 0.9436(4) 0.76573(13) 0.0620(6) Uani 1 1 d .
H11N H 0.5742 1.0732 0.7587 0.074 Uiso 1 1 calc R
N2A N 0.52342(12) 0.8351(5) 0.66087(14) 0.0709(7) Uani 1 1 d .
H2A H 0.5075 0.7358 0.6269 0.085 Uiso 1 1 calc R
N3A N 0.49580(12) 1.0517(5) 0.66065(14) 0.0666(7) Uani 1 1 d .
N4A N 0.45170(11) 0.7972(4) 0.52348(13) 0.0614(6) Uani 1 1 d .
O1 O 0.10969(10) 1.2868(4) 0.37694(10) 0.0693(6) Uani 1 1 d .
O2 O 0.60199(12) 0.5827(5) 0.71493(13) 0.0992(9) Uani 1 1 d .

loop_
_atom_site_aniso_label
_atom_site_aniso_U_11
_atom_site_aniso_U_22
_atom_site_aniso_U_33
_atom_site_aniso_U_23
_atom_site_aniso_U_13
_atom_site_aniso_U_12
C1 0.0481(14) 0.0509(16) 0.0456(13) -0.0005(12) 0.0229(11) -0.0024(13)
C2 0.0661(18) 0.0518(18) 0.0529(15) 0.0040(14) 0.0270(13) 0.0029(14)
C3 0.089(2) 0.0577(19) 0.0528(16) -0.0013(14) 0.0391(15) -0.0091(17)
C4 0.073(2) 0.071(2) 0.0652(18) -0.0132(17) 0.0434(16) -0.0178(17)
C5 0.072(2) 0.0578(19) 0.0732(19) -0.0092(16) 0.0419(16) 0.0013(16)
C6 0.0703(19) 0.0512(18) 0.0656(17) 0.0051(14) 0.0357(15) 0.0032(15)
C7 0.0542(16) 0.0522(18) 0.0488(15) 0.0087(13) 0.0253(12) 0.0032(13)
C8 0.0560(16) 0.0528(17) 0.0438(14) 0.0085(13) 0.0161(12) 0.0044(13)
C9 0.0506(15) 0.0504(16) 0.0376(13) 0.0034(12) 0.0123(11) -0.0064(13)
C10 0.0674(18) 0.067(2) 0.0420(14) 0.0065(14) 0.0193(13) -0.0025(15)
C11 0.089(2) 0.084(2) 0.0432(15) 0.0008(17) 0.0341(15) -0.0083(19)
C12 0.082(2) 0.068(2) 0.0482(16) -0.0096(16) 0.0317(15) -0.0023(17)
C13 0.0709(18) 0.0533(18) 0.0481(15) -0.0054(13) 0.0240(14) 0.0002(15)
C1A 0.0529(16) 0.0468(17) 0.0598(16) -0.0038(13) 0.0305(13) -0.0047(13)
C2A 0.0656(19) 0.0478(18) 0.079(2) -0.0062(15) 0.0337(17) 0.0030(14)
C3A 0.083(2) 0.059(2) 0.075(2) -0.0148(17) 0.0265(18) -0.0068(18)
C4A 0.074(2) 0.068(2) 0.073(2) -0.0041(18) 0.0199(17) -0.0128(19)
C5A 0.067(2) 0.061(2) 0.083(2) 0.0024(18) 0.0278(18) 0.0081(16)
C6A 0.0681(19) 0.0514(19) 0.0742(19) -0.0087(15) 0.0362(16) 0.0000(15)
C7A 0.071(2) 0.063(2) 0.076(2) -0.0144(18) 0.0284(17) 0.0028(17)
C8A 0.067(2) 0.059(2) 0.083(2) -0.0072(17) 0.0425(18) 0.0054(16)
C9A 0.0536(16) 0.0566(19) 0.0700(18) 0.0002(15) 0.0339(14) -0.0019(14)
C10A 0.069(2) 0.064(2) 0.091(2) 0.0030(19) 0.0386(19) 0.0041(17)
C11A 0.068(2) 0.087(3) 0.080(2) 0.009(2) 0.0190(18) 0.007(2)
C12A 0.074(2) 0.081(3) 0.077(2) -0.010(2) 0.0265(18) -0.008(2)
C13A 0.0651(19) 0.064(2) 0.076(2) -0.0102(18) 0.0279(17) -0.0024(16)
N1 0.0724(15) 0.0539(15) 0.0571(13) 0.0156(11) 0.0392(12) 0.0157(12)
N2 0.0626(14) 0.0572(15) 0.0484(12) 0.0086(11) 0.0288(11) 0.0124(12)
N3 0.0591(14) 0.0567(15) 0.0454(12) 0.0071(11) 0.0215(10) 0.0073(11)
N4 0.0590(13) 0.0504(14) 0.0437(11) 0.0007(10) 0.0223(10) -0.0008(11)
N1A 0.0673(15) 0.0516(15) 0.0706(15) -0.0126(13) 0.0281(13) 0.0067(12)
N2A 0.0750(18) 0.0608(17) 0.0731(17) -0.0153(14) 0.0199(14) 0.0051(14)
N3A 0.0671(16) 0.0635(18) 0.0767(17) -0.0113(14) 0.0343(14) 0.0060(14)
N4A 0.0605(15) 0.0563(16) 0.0726(16) -0.0091(13) 0.0294(13) -0.0006(12)
O1 0.0965(16) 0.0587(14) 0.0717(13) 0.0182(11) 0.0533(12) 0.0182(11)
O2 0.1088(19) 0.0722(18) 0.0983(18) -0.0313(14) 0.0111(15) 0.0264(15)

loop_
_atom_type_symbol
_atom_type_description
_atom_type_scat_dispersion_real
_atom_type_scat_dispersion_imag
_atom_type_scat_source
C C 0.0033 0.0016 'International Tables Vol C Tables 4.2.6.8 and 6.1.1.4'
H H 0.0000 0.0000 'International Tables Vol C Tables 4.2.6.8 and 6.1.1.4'
N N 0.0061 0.0033 'International Tables Vol C Tables 4.2.6.8 and 6.1.1.4'
O O 0.0106 0.0060 'International Tables Vol C Tables 4.2.6.8 and 6.1.1.4'

loop_
_geom_angle_atom_site_label_1
_geom_angle_atom_site_label_2
_geom_angle_atom_site_label_3
_geom_angle
C6 C1 C2 119.5(2)
C6 C1 N1 117.4(2)
C2 C1 N1 123.1(2)
C1 C2 C3 119.5(3)
C1 C2 H2 120.3
C3 C2 H2 120.3
C4 C3 C2 121.2(3)
C4 C3 H3 119.4
C2 C3 H3 119.4
C3 C4 C5 118.7(3)
C3 C4 H4 120.7
C5 C4 H4 120.7
C6 C5 C4 120.9(3)
C6 C5 H5 119.5
C4 C5 H5 119.5
C5 C6 C1 120.2(3)
C5 C6 H6 119.9
C1 C6 H6 119.9
O1 C7 N1 125.8(2)
O1 C7 N2 119.5(2)
N1 C7 N2 114.7(2)
N3 C8 C9 130.5(3)
N3 C8 H8 114.7
C9 C8 H8 114.7
N4 C9 C10 121.9(3)
N4 C9 C8 118.9(2)
C10 C9 C8 119.1(3)
C11 C10 C9 118.5(3)
C11 C10 H10 120.7
C9 C10 H10 120.7
C12 C11 C10 119.8(3)
C12 C11 H11 120.1
C10 C11 H11 120.1
C11 C12 C13 118.3(3)
C11 C12 H12 120.8
C13 C12 H12 120.8
N4 C13 C12 124.0(3)
N4 C13 H13 118.0
C12 C13 H13 118.0
C6A C1A C2A 118.8(3)
C6A C1A N1A 123.8(3)
C2A C1A N1A 117.5(3)
C3A C2A C1A 120.5(3)
C3A C2A H22A 119.7
C1A C2A H22A 119.7
C2A C3A C4A 120.6(3)
C2A C3A H3A 119.7
C4A C3A H3A 119.7
C5A C4A C3A 119.3(3)
C5A C4A H4A 120.4
C3A C4A H4A 120.4
C4A C5A C6A 120.9(3)
C4A C5A H5A 119.6
C6A C5A H5A 119.6
C5A C6A C1A 119.9(3)
C5A C6A H6A 120.0
C1A C6A H6A 120.0
O2 C7A N1A 125.9(3)
O2 C7A N2A 119.9(3)
N1A C7A N2A 114.2(3)
N3A C8A C9A 131.3(3)
N3A C8A H8A 114.4
C9A C8A H8A 114.4
N4A C9A C10A 121.6(3)
N4A C9A C8A 119.1(3)
C10A C9A C8A 119.3(3)
C11A C10A C9A 119.3(3)
C11A C10A H10A 120.3
C9A C10A H10A 120.3
C12A C11A C10A 118.8(3)
C12A C11A H11A 120.6
C10A C11A H11A 120.6
C11A C12A C13A 118.7(3)
C11A C12A H12A 120.6
C13A C12A H12A 120.6
N4A C13A C12A 124.2(3)
N4A C13A H13A 117.9
C12A C13A H13A 117.9
C7 N1 C1 128.7(2)
C7 N1 H1 115.7
C1 N1 H1 115.7
N3 N2 C7 120.4(2)
N3 N2 H7 119.8
C7 N2 H7 119.8
C8 N3 N2 118.8(2)
C13 N4 C9 117.4(2)
C7A N1A C1A 127.9(3)
C7A N1A H11N 116.0
C1A N1A H11N 116.0
N3A N2A C7A 119.9(3)
N3A N2A H2A 120.1
C7A N2A H2A 120.1
C8A N3A N2A 118.5(3)
C13A N4A C9A 117.3(3)

loop_
_geom_bond_atom_site_label_1
_geom_bond_atom_site_label_2
_geom_bond_distance
C1 C6 1.378(4)
C1 C2 1.379(4)
C1 N1 1.415(3)
C2 C3 1.381(4)
C2 H2 0.9300
C3 C4 1.373(4)
C3 H3 0.9300
C4 C5 1.373(4)
C4 H4 0.9300
C5 C6 1.373(4)
C5 H5 0.9300
C6 H6 0.9300
C7 O1 1.216(3)
C7 N1 1.348(3)
C7 N2 1.373(3)
C8 N3 1.278(3)
C8 C9 1.464(4)
C8 H8 0.9300
C9 N4 1.344(3)
C9 C10 1.387(3)
C10 C11 1.379(4)
C10 H10 0.9300
C11 C12 1.360(4)
C11 H11 0.9300
C12 C13 1.366(4)
C12 H12 0.9300
C13 N4 1.334(3)
C13 H13 0.9300
C1A C6A 1.382(4)
C1A C2A 1.385(4)
C1A N1A 1.402(4)
C2A C3A 1.367(4)
C2A H22A 0.9300
C3A C4A 1.371(4)
C3A H3A 0.9300
C4A C5A 1.367(4)
C4A H4A 0.9300
C5A C6A 1.377(4)
C5A H5A 0.9300
C6A H6A 0.9300
C7A O2 1.214(4)
C7A N1A 1.346(4)
C7A N2A 1.372(4)
C8A N3A 1.278(4)
C8A C9A 1.464(4)
C8A H8A 0.9300
C9A N4A 1.349(4)
C9A C10A 1.385(4)
C10A C11A 1.379(5)
C10A H10A 0.9300
C11A C12A 1.363(5)
C11A H11A 0.9300
C12A C13A 1.367(4)
C12A H12A 0.9300
C13A N4A 1.327(4)
C13A H13A 0.9300
N1 H1 0.8600
N2 N3 1.357(3)
N2 H7 0.8600
N1A H11N 0.8600
N2A N3A 1.358(3)
N2A H2A 0.8600

loop_
_geom_hbond_atom_site_label_D
_geom_hbond_atom_site_label_H
_geom_hbond_atom_site_label_A
_geom_hbond_distance_DH
_geom_hbond_distance_HA
_geom_hbond_distance_DA
_geom_hbond_angle_DHA
_geom_hbond_site_symmetry_A
C12A H12A O2 0.93 2.58 3.368(4) 142.6 3_666
C6A H6A O2 0.93 2.27 2.873(4) 122.2 .
C2 H2 O1 0.93 2.29 2.896(3) 122.1 .
N1A H11N N3A 0.86 2.17 2.601(4) 110.6 .
N2A H2A N4A 0.86 2.07 2.710(4) 130.3 .
N2 H7 N4 0.86 2.02 2.688(3) 134.2 .
N1 H1 N3 0.86 2.20 2.624(3) 110.0 .
